data_7024948
loop_
_publ_author_name
'Ramasamy, Karthik'
'Malik, Mohammad A.'
'O'Brien, Paul'
'Raftery, James'

_publ_section_title
;
 Metal complexes of thiobiurets and dithiobiurets: Novel single source
 precursors for metal sulfide thin film nanostructures.
;
_journal_issue 6
_journal_name_full 'Dalton transactions (Cambridge, England : 2003)'
_journal_page_first 1460
_journal_page_last 1463
_journal_paper_doi 10.1039/b923179j
_journal_volume 39
_journal_year 2010
_chemical_formula_sum 'C44 H87 Co N10 O3 S3'
_chemical_formula_weight 959.35
_chemical_name_systematic
;
?
;
_space_group_IT_number 14
_symmetry_cell_setting monoclinic
_symmetry_space_group_name_Hall '-P 2yn'
_symmetry_space_group_name_H-M 'P 1 21/n 1'
_atom_sites_solution_hydrogens geom
_atom_sites_solution_primary direct
_atom_sites_solution_secondary difmap
_audit_creation_method SHELXL-97
_cell_angle_alpha 90.00
_cell_angle_beta 96.686(2)
_cell_angle_gamma 90.00
_cell_formula_units_Z 4
_cell_length_a 14.0552(17)
_cell_length_b 15.7278(19)
_cell_length_c 25.394(3)
_cell_measurement_reflns_used 2946
_cell_measurement_temperature 100(2)
_cell_measurement_theta_max 21.9875
_cell_measurement_theta_min 2.4215
_cell_volume 5575.4(12)
_computing_cell_refinement 'Bruker SMART'
_computing_data_collection 'Bruker SMART'
_computing_data_reduction 'Bruker SAINT'
_computing_molecular_graphics 'Bruker SHELXTL'
_computing_publication_material 'Bruker SHELXTL'
_computing_structure_refinement 'SHELXL-97 (Sheldrick, 1997)'
_computing_structure_solution 'SHELXS-97 (Sheldrick, 1990)'
_diffrn_ambient_temperature 100(2)
_diffrn_measured_fraction_theta_full 0.999
_diffrn_measured_fraction_theta_max 0.999
_diffrn_measurement_device_type 'CCD area detector'
_diffrn_measurement_method 'phi and omega scans'
_diffrn_radiation_monochromator graphite
_diffrn_radiation_source 'fine-focus sealed tube'
_diffrn_radiation_type MoK\a
_diffrn_radiation_wavelength 0.71073
_diffrn_reflns_av_R_equivalents 0.1028
_diffrn_reflns_av_sigmaI/netI 0.1567
_diffrn_reflns_limit_h_max 17
_diffrn_reflns_limit_h_min -17
_diffrn_reflns_limit_k_max 19
_diffrn_reflns_limit_k_min -19
_diffrn_reflns_limit_l_max 31
_diffrn_reflns_limit_l_min -31
_diffrn_reflns_number 43979
_diffrn_reflns_theta_full 25.00
_diffrn_reflns_theta_max 26.37
_diffrn_reflns_theta_min 1.53
_exptl_absorpt_coefficient_mu 0.463
_exptl_absorpt_correction_type none
_exptl_crystal_colour green
_exptl_crystal_density_diffrn 1.143
_exptl_crystal_density_method 'not measured'
_exptl_crystal_description plate
_exptl_crystal_F_000 2080
_exptl_crystal_size_max 0.30
_exptl_crystal_size_mid 0.25
_exptl_crystal_size_min 0.03
_refine_diff_density_max 2.250
_refine_diff_density_min -0.601
_refine_diff_density_rms 0.117
_refine_ls_extinction_method none
_refine_ls_goodness_of_fit_ref 0.999
_refine_ls_hydrogen_treatment constr
_refine_ls_matrix_type full
_refine_ls_number_parameters 562
_refine_ls_number_reflns 11407
_refine_ls_number_restraints 0
_refine_ls_restrained_S_all 0.999
_refine_ls_R_factor_all 0.1308
_refine_ls_R_factor_gt 0.0701
_refine_ls_shift/su_max 1.026
_refine_ls_shift/su_mean 0.011
_refine_ls_structure_factor_coef Fsqd
_refine_ls_weighting_details 'calc w=1/[\s^2^(Fo^2^)+(0.0979P)^2^+0.0000P] where P=(Fo^2^+2Fc^2^)/3'
_refine_ls_weighting_scheme calc
_refine_ls_wR_factor_gt 0.2003
_refine_ls_wR_factor_ref 0.2235
_reflns_number_gt 6078
_reflns_number_total 11407
_reflns_threshold_expression >2sigma(I)
_cod_data_source_file b923179j.txt
_cod_data_source_block s2987n
_cod_depositor_comments
;
The following automatic conversions were performed:

'_symmetry_cell_setting' value 'Monoclinic' changed to 'monoclinic'
according to /home/saulius/struct/CIF-dictionaries/cif_core.dic
dictionary named 'cif_core.dic' version 2.4.2 from 2011-04-26.

Automatic conversion script
Id: cif_fix_values 1891 2012-01-12 08:04:46Z andrius 
;
_cod_original_cell_volume 5575.5(12)
_cod_original_sg_symbol_H-M P2(1)/n
_cod_database_code 7024948

loop_
_symmetry_equiv_pos_as_xyz
'x, y, z'
'-x+1/2, y+1/2, -z+1/2'
'-x, -y, -z'
'x-1/2, -y-1/2, z-1/2'

loop_
_atom_site_label
_atom_site_type_symbol
_atom_site_fract_x
_atom_site_fract_y
_atom_site_fract_z
_atom_site_U_iso_or_equiv
_atom_site_adp_type
_atom_site_occupancy
_atom_site_symmetry_multiplicity
_atom_site_calc_flag
_atom_site_refinement_flags
_atom_site_disorder_assembly
_atom_site_disorder_group
C1 C 1.1354(4) 0.1778(4) -0.0077(2) 0.0286(15) Uani 1 1 d . . .
H1 H 1.1669 0.1551 -0.0381 0.034 Uiso 1 1 calc R . .
C2 C 1.1675(5) 0.2699(4) -0.0015(3) 0.0348(16) Uani 1 1 d . . .
H2A H 1.1394 0.3027 -0.0322 0.052 Uiso 1 1 calc R . .
H2B H 1.2375 0.2727 0.0009 0.052 Uiso 1 1 calc R . .
H2C H 1.1463 0.2936 0.0309 0.052 Uiso 1 1 calc R . .
C3 C 1.1713(4) 0.1216(4) 0.0399(2) 0.0324(16) Uani 1 1 d . . .
H3A H 1.1414 0.1399 0.0710 0.049 Uiso 1 1 calc R . .
H3B H 1.2410 0.1267 0.0473 0.049 Uiso 1 1 calc R . .
H3C H 1.1543 0.0622 0.0317 0.049 Uiso 1 1 calc R . .
C4 C 1.0035(4) 0.1296(4) -0.0762(2) 0.0270(14) Uani 1 1 d . . .
H4 H 0.9319 0.1291 -0.0822 0.032 Uiso 1 1 calc R . .
C5 C 1.0381(5) 0.1833(4) -0.1207(3) 0.0409(18) Uani 1 1 d . . .
H5A H 1.0204 0.2428 -0.1161 0.061 Uiso 1 1 calc R . .
H5B H 1.0081 0.1626 -0.1551 0.061 Uiso 1 1 calc R . .
H5C H 1.1078 0.1786 -0.1192 0.061 Uiso 1 1 calc R . .
C6 C 1.0364(5) 0.0366(4) -0.0779(3) 0.0396(18) Uani 1 1 d . . .
H6A H 1.1064 0.0341 -0.0709 0.059 Uiso 1 1 calc R . .
H6B H 1.0159 0.0126 -0.1130 0.059 Uiso 1 1 calc R . .
H6C H 1.0081 0.0038 -0.0509 0.059 Uiso 1 1 calc R . .
C7 C 0.9661(4) 0.1916(4) 0.0093(2) 0.0198(13) Uani 1 1 d . . .
C8 C 0.9465(4) 0.2759(3) 0.0833(2) 0.0180(12) Uani 1 1 d . . .
C9 C 1.0947(4) 0.2905(4) 0.1465(2) 0.0215(13) Uani 1 1 d . . .
H9 H 1.1186 0.2532 0.1190 0.026 Uiso 1 1 calc R . .
C10 C 1.1549(5) 0.3718(4) 0.1497(3) 0.0439(19) Uani 1 1 d . . .
H10A H 1.1467 0.4007 0.1152 0.066 Uiso 1 1 calc R . .
H10B H 1.2225 0.3574 0.1590 0.066 Uiso 1 1 calc R . .
H10C H 1.1338 0.4096 0.1768 0.066 Uiso 1 1 calc R . .
C11 C 1.1067(5) 0.2421(5) 0.1980(3) 0.0410(18) Uani 1 1 d . . .
H11A H 1.0845 0.2772 0.2261 0.062 Uiso 1 1 calc R . .
H11B H 1.1744 0.2279 0.2074 0.062 Uiso 1 1 calc R . .
H11C H 1.0688 0.1897 0.1942 0.062 Uiso 1 1 calc R . .
C12 C 0.9435(4) 0.3685(4) 0.1610(2) 0.0231(13) Uani 1 1 d . . .
H12 H 0.9912 0.3845 0.1917 0.028 Uiso 1 1 calc R . .
C13 C 0.9145(5) 0.4512(4) 0.1322(3) 0.0376(17) Uani 1 1 d . . .
H13A H 0.9717 0.4799 0.1223 0.056 Uiso 1 1 calc R . .
H13B H 0.8822 0.4883 0.1555 0.056 Uiso 1 1 calc R . .
H13C H 0.8708 0.4387 0.1001 0.056 Uiso 1 1 calc R . .
C14 C 0.8590(4) 0.3269(4) 0.1847(2) 0.0273(15) Uani 1 1 d . . .
H14A H 0.8042 0.3220 0.1573 0.041 Uiso 1 1 calc R . .
H14B H 0.8412 0.3619 0.2139 0.041 Uiso 1 1 calc R . .
H14C H 0.8778 0.2701 0.1980 0.041 Uiso 1 1 calc R . .
C15 C 0.8206(4) 0.0294(4) 0.1992(2) 0.0274(15) Uani 1 1 d . . .
H15 H 0.8411 0.0241 0.1629 0.033 Uiso 1 1 calc R . .
C16 C 0.9059(4) 0.0628(4) 0.2355(3) 0.045(2) Uani 1 1 d . . .
H16A H 0.9251 0.1183 0.2227 0.068 Uiso 1 1 calc R . .
H16B H 0.9595 0.0228 0.2358 0.068 Uiso 1 1 calc R . .
H16C H 0.8883 0.0689 0.2715 0.068 Uiso 1 1 calc R . .
C17 C 0.7921(5) -0.0594(4) 0.2162(3) 0.0356(17) Uani 1 1 d . . .
H17A H 0.7807 -0.0582 0.2535 0.053 Uiso 1 1 calc R . .
H17B H 0.8438 -0.0996 0.2116 0.053 Uiso 1 1 calc R . .
H17C H 0.7335 -0.0774 0.1943 0.053 Uiso 1 1 calc R . .
C18 C 0.6911(4) 0.1010(4) 0.2435(2) 0.0279(15) Uani 1 1 d . . .
H18 H 0.7266 0.0638 0.2711 0.034 Uiso 1 1 calc R . .
C19 C 0.6977(4) 0.1907(4) 0.2664(2) 0.0305(15) Uani 1 1 d . . .
H19A H 0.7633 0.2120 0.2666 0.046 Uiso 1 1 calc R . .
H19B H 0.6806 0.1898 0.3027 0.046 Uiso 1 1 calc R . .
H19C H 0.6534 0.2281 0.2445 0.046 Uiso 1 1 calc R . .
C20 C 0.5883(4) 0.0663(4) 0.2354(2) 0.0286(15) Uani 1 1 d . . .
H20A H 0.5514 0.0970 0.2062 0.043 Uiso 1 1 calc R . .
H20B H 0.5582 0.0740 0.2680 0.043 Uiso 1 1 calc R . .
H20C H 0.5897 0.0056 0.2267 0.043 Uiso 1 1 calc R . .
C21 C 0.7189(4) 0.1397(4) 0.1518(2) 0.0202(13) Uani 1 1 d . . .
C22 C 0.6232(4) 0.2560(3) 0.1188(2) 0.0185(12) Uani 1 1 d . . .
C23 C 0.4732(4) 0.2676(4) 0.1608(2) 0.0259(14) Uani 1 1 d . . .
H23 H 0.5045 0.2184 0.1809 0.031 Uiso 1 1 calc R . .
C24 C 0.4528(5) 0.3352(4) 0.2018(2) 0.0346(16) Uani 1 1 d . . .
H24A H 0.5135 0.3589 0.2185 0.052 Uiso 1 1 calc R . .
H24B H 0.4183 0.3091 0.2290 0.052 Uiso 1 1 calc R . .
H24C H 0.4138 0.3808 0.1841 0.052 Uiso 1 1 calc R . .
C25 C 0.3822(5) 0.2350(5) 0.1301(3) 0.046(2) Uani 1 1 d . . .
H25A H 0.3507 0.2813 0.1089 0.069 Uiso 1 1 calc R . .
H25B H 0.3393 0.2136 0.1548 0.069 Uiso 1 1 calc R . .
H25C H 0.3976 0.1889 0.1065 0.069 Uiso 1 1 calc R . .
C26 C 0.5108(4) 0.3737(4) 0.0914(2) 0.0265(14) Uani 1 1 d . . .
H26 H 0.4477 0.3924 0.1019 0.032 Uiso 1 1 calc R . .
C27 C 0.4946(5) 0.3557(4) 0.0323(2) 0.0326(16) Uani 1 1 d . . .
H27A H 0.5563 0.3462 0.0190 0.049 Uiso 1 1 calc R . .
H27B H 0.4623 0.4044 0.0140 0.049 Uiso 1 1 calc R . .
H27C H 0.4545 0.3049 0.0260 0.049 Uiso 1 1 calc R . .
C28 C 0.5793(5) 0.4476(4) 0.1033(3) 0.0375(17) Uani 1 1 d . . .
H28A H 0.5880 0.4583 0.1416 0.056 Uiso 1 1 calc R . .
H28B H 0.5529 0.4985 0.0848 0.056 Uiso 1 1 calc R . .
H28C H 0.6413 0.4337 0.0914 0.056 Uiso 1 1 calc R . .
C29 C 0.4655(4) 0.0824(4) -0.0587(2) 0.0234(13) Uani 1 1 d . . .
H29 H 0.5152 0.0580 -0.0315 0.028 Uiso 1 1 calc R . .
C30 C 0.4471(5) 0.0165(4) -0.1023(2) 0.0333(16) Uani 1 1 d . . .
H30A H 0.3958 0.0365 -0.1289 0.050 Uiso 1 1 calc R . .
H30B H 0.4278 -0.0372 -0.0871 0.050 Uiso 1 1 calc R . .
H30C H 0.5057 0.0077 -0.1191 0.050 Uiso 1 1 calc R . .
C31 C 0.3771(4) 0.1000(4) -0.0307(3) 0.0367(17) Uani 1 1 d . . .
H31A H 0.3935 0.1406 -0.0018 0.055 Uiso 1 1 calc R . .
H31B H 0.3548 0.0468 -0.0161 0.055 Uiso 1 1 calc R . .
H31C H 0.3262 0.1238 -0.0561 0.055 Uiso 1 1 calc R . .
C32 C 0.4462(4) 0.2055(4) -0.1220(2) 0.0282(15) Uani 1 1 d . . .
H32 H 0.3847 0.1730 -0.1271 0.034 Uiso 1 1 calc R . .
C33 C 0.4865(5) 0.2009(4) -0.1747(2) 0.0328(16) Uani 1 1 d . . .
H33A H 0.5446 0.2357 -0.1731 0.049 Uiso 1 1 calc R . .
H33B H 0.4389 0.2222 -0.2028 0.049 Uiso 1 1 calc R . .
H33C H 0.5022 0.1417 -0.1822 0.049 Uiso 1 1 calc R . .
C34 C 0.4191(5) 0.2947(4) -0.1066(3) 0.0358(17) Uani 1 1 d . . .
H34A H 0.3925 0.2929 -0.0727 0.054 Uiso 1 1 calc R . .
H34B H 0.3712 0.3178 -0.1340 0.054 Uiso 1 1 calc R . .
H34C H 0.4762 0.3310 -0.1033 0.054 Uiso 1 1 calc R . .
C35 C 0.5893(4) 0.1955(4) -0.0551(2) 0.0191(12) Uani 1 1 d . . .
C36 C 0.6977(4) 0.3092(4) -0.0579(2) 0.0192(12) Uani 1 1 d . . .
C37 C 0.7111(4) 0.3585(4) -0.1494(2) 0.0266(14) Uani 1 1 d . . .
H37 H 0.6747 0.3044 -0.1573 0.032 Uiso 1 1 calc R . .
C38 C 0.6452(5) 0.4309(5) -0.1693(3) 0.047(2) Uani 1 1 d . . .
H38A H 0.5901 0.4325 -0.1490 0.070 Uiso 1 1 calc R . .
H38B H 0.6227 0.4221 -0.2069 0.070 Uiso 1 1 calc R . .
H38C H 0.6801 0.4848 -0.1649 0.070 Uiso 1 1 calc R . .
C39 C 0.7992(5) 0.3544(4) -0.1787(2) 0.0355(17) Uani 1 1 d . . .
H39A H 0.8309 0.4100 -0.1770 0.053 Uiso 1 1 calc R . .
H39B H 0.7801 0.3392 -0.2158 0.053 Uiso 1 1 calc R . .
H39C H 0.8435 0.3114 -0.1622 0.053 Uiso 1 1 calc R . .
C40 C 0.8010(4) 0.4334(4) -0.0704(2) 0.0266(14) Uani 1 1 d . . .
H40 H 0.8147 0.4674 -0.1018 0.032 Uiso 1 1 calc R . .
C41 C 0.7495(5) 0.4937(4) -0.0352(3) 0.0418(18) Uani 1 1 d . . .
H41A H 0.6870 0.5094 -0.0538 0.063 Uiso 1 1 calc R . .
H41B H 0.7883 0.5449 -0.0276 0.063 Uiso 1 1 calc R . .
H41C H 0.7406 0.4650 -0.0019 0.063 Uiso 1 1 calc R . .
C42 C 0.8979(4) 0.4028(4) -0.0434(2) 0.0314(16) Uani 1 1 d . . .
H42A H 0.8887 0.3726 -0.0106 0.047 Uiso 1 1 calc R . .
H42B H 0.9400 0.4518 -0.0350 0.047 Uiso 1 1 calc R . .
H42C H 0.9272 0.3644 -0.0673 0.047 Uiso 1 1 calc R . .
Co1 Co 0.75543(5) 0.22628(5) 0.04142(3) 0.0159(2) Uani 1 1 d . . .
N1 N 1.0307(3) 0.1681(3) -0.02339(19) 0.0225(11) Uani 1 1 d . . .
N2 N 1.0000(3) 0.2289(3) 0.05395(18) 0.0196(10) Uani 1 1 d . . .
N3 N 0.9929(3) 0.3100(3) 0.12859(18) 0.0211(11) Uani 1 1 d . . .
N4 N 0.7405(3) 0.0909(3) 0.19545(18) 0.0202(11) Uani 1 1 d . . .
N5 N 0.6435(3) 0.1892(3) 0.15191(17) 0.0185(10) Uani 1 1 d . . .
N6 N 0.5404(3) 0.2983(3) 0.12440(19) 0.0227(11) Uani 1 1 d . . .
N7 N 0.5061(3) 0.1619(3) -0.07819(18) 0.0217(11) Uani 1 1 d . . .
N8 N 0.6276(3) 0.2575(3) -0.08055(18) 0.0199(11) Uani 1 1 d . . .
N9 N 0.7375(3) 0.3619(3) -0.09136(18) 0.0227(11) Uani 1 1 d . . .
O1 O 0.8589(3) 0.2973(2) 0.07296(14) 0.0180(9) Uani 1 1 d . . .
O2 O 0.6745(3) 0.2868(2) 0.08541(14) 0.0198(9) Uani 1 1 d . . .
O3 O 0.7259(3) 0.3177(2) -0.00864(14) 0.0182(9) Uani 1 1 d . . .
S1 S 0.84644(10) 0.16224(9) -0.01132(6) 0.0192(3) Uani 1 1 d . . .
S2 S 0.79147(10) 0.12594(9) 0.10069(6) 0.0188(3) Uani 1 1 d . . .
S3 S 0.63585(10) 0.14807(9) 0.00573(6) 0.0201(3) Uani 1 1 d . . .
C44 C 0.7115(8) 0.0377(7) 0.8640(5) 0.061(4) Uiso 0.582(9) 1 d PG A 1
H44A H 0.7423 0.0276 0.9001 0.091 Uiso 0.582(9) 1 calc PR A 1
H44B H 0.6892 -0.0165 0.8479 0.091 Uiso 0.582(9) 1 calc PR A 1
H44C H 0.6569 0.0760 0.8652 0.091 Uiso 0.582(9) 1 calc PR A 1
C45 C 0.7798(5) 0.0760(5) 0.8327(3) 0.38(4) Uiso 0.582(9) 1 d PG A 1
N10 N 0.8332(6) 0.1066(6) 0.8083(3) 0.060(4) Uiso 0.582(9) 1 d PG A 1
C46 C 0.7487(7) 0.1347(5) 0.8419(4) 0.027(4) Uiso 0.418(9) 1 d PG A 2
H46A H 0.7064 0.1072 0.8649 0.041 Uiso 0.418(9) 1 calc PR A 2
H46B H 0.7106 0.1706 0.8159 0.041 Uiso 0.418(9) 1 calc PR A 2
H46C H 0.7958 0.1699 0.8635 0.041 Uiso 0.418(9) 1 calc PR A 2
C47 C 0.7980(5) 0.0705(5) 0.8146(3) 0.28(3) Uiso 0.418(9) 1 d PG A 2
N11 N 0.8372(8) 0.0201(7) 0.7936(5) 0.061(5) Uiso 0.418(9) 1 d PG A 2

loop_
_atom_site_aniso_label
_atom_site_aniso_U_11
_atom_site_aniso_U_22
_atom_site_aniso_U_33
_atom_site_aniso_U_23
_atom_site_aniso_U_13
_atom_site_aniso_U_12
C1 0.017(3) 0.038(4) 0.032(4) -0.006(3) 0.008(3) -0.003(3)
C2 0.028(4) 0.041(4) 0.036(4) -0.008(3) 0.008(3) -0.007(3)
C3 0.023(3) 0.035(4) 0.038(4) -0.009(3) -0.003(3) 0.006(3)
C4 0.023(3) 0.036(4) 0.023(3) -0.013(3) 0.005(3) 0.002(3)
C5 0.042(4) 0.050(5) 0.032(4) -0.004(3) 0.008(3) 0.005(4)
C6 0.042(4) 0.036(4) 0.041(4) -0.014(3) 0.007(3) 0.002(3)
C7 0.018(3) 0.018(3) 0.025(3) 0.001(2) 0.005(3) 0.000(2)
C8 0.016(3) 0.019(3) 0.019(3) 0.001(2) 0.001(2) -0.006(2)
C9 0.013(3) 0.026(3) 0.025(3) -0.003(3) 0.002(2) -0.005(2)
C10 0.031(4) 0.040(4) 0.062(5) -0.016(4) 0.009(4) -0.012(3)
C11 0.030(4) 0.057(5) 0.035(4) 0.009(4) 0.001(3) 0.007(3)
C12 0.019(3) 0.029(3) 0.021(3) -0.007(3) 0.000(2) -0.005(3)
C13 0.045(4) 0.027(4) 0.040(4) -0.012(3) 0.004(3) 0.003(3)
C14 0.020(3) 0.042(4) 0.020(3) -0.008(3) 0.003(3) 0.003(3)
C15 0.022(3) 0.038(4) 0.023(3) 0.007(3) 0.004(3) 0.012(3)
C16 0.024(4) 0.036(4) 0.074(6) 0.021(4) -0.005(4) -0.005(3)
C17 0.031(4) 0.028(4) 0.046(4) 0.002(3) -0.006(3) 0.004(3)
C18 0.025(3) 0.037(4) 0.022(3) 0.006(3) 0.003(3) 0.007(3)
C19 0.032(4) 0.040(4) 0.020(3) -0.002(3) 0.005(3) -0.002(3)
C20 0.028(3) 0.032(4) 0.027(4) 0.007(3) 0.008(3) 0.000(3)
C21 0.016(3) 0.021(3) 0.022(3) -0.001(2) -0.004(2) -0.006(2)
C22 0.017(3) 0.021(3) 0.017(3) -0.005(2) -0.001(2) 0.000(2)
C23 0.017(3) 0.033(4) 0.029(3) 0.002(3) 0.008(3) 0.002(3)
C24 0.029(4) 0.048(4) 0.028(4) 0.001(3) 0.008(3) 0.007(3)
C25 0.024(4) 0.056(5) 0.061(5) -0.016(4) 0.017(4) -0.008(3)
C26 0.028(3) 0.025(3) 0.028(3) 0.003(3) 0.004(3) 0.013(3)
C27 0.030(4) 0.043(4) 0.024(3) 0.004(3) 0.000(3) 0.017(3)
C28 0.048(4) 0.027(4) 0.038(4) 0.003(3) 0.008(3) 0.009(3)
C29 0.022(3) 0.021(3) 0.026(3) 0.003(3) 0.000(3) -0.004(3)
C30 0.037(4) 0.034(4) 0.029(4) -0.006(3) 0.005(3) -0.013(3)
C31 0.028(4) 0.040(4) 0.045(4) 0.003(3) 0.015(3) -0.002(3)
C32 0.023(3) 0.030(4) 0.029(4) 0.007(3) -0.008(3) -0.003(3)
C33 0.037(4) 0.040(4) 0.019(3) 0.002(3) -0.004(3) -0.006(3)
C34 0.032(4) 0.040(4) 0.033(4) 0.007(3) -0.008(3) 0.007(3)
C35 0.019(3) 0.021(3) 0.017(3) -0.001(2) 0.001(2) 0.005(2)
C36 0.019(3) 0.018(3) 0.020(3) 0.000(2) 0.004(2) 0.006(2)
C37 0.026(3) 0.035(4) 0.018(3) 0.004(3) -0.001(3) -0.006(3)
C38 0.043(4) 0.060(5) 0.036(4) 0.014(4) -0.004(3) 0.008(4)
C39 0.044(4) 0.043(4) 0.020(3) 0.000(3) 0.005(3) -0.015(3)
C40 0.038(4) 0.022(3) 0.019(3) 0.001(3) 0.001(3) -0.009(3)
C41 0.066(5) 0.022(4) 0.039(4) -0.004(3) 0.012(4) -0.003(4)
C42 0.031(4) 0.032(4) 0.031(4) 0.000(3) 0.001(3) -0.015(3)
Co1 0.0154(4) 0.0160(4) 0.0161(4) 0.0004(3) 0.0008(3) 0.0014(3)
N1 0.016(3) 0.028(3) 0.024(3) -0.005(2) 0.005(2) 0.002(2)
N2 0.017(2) 0.024(3) 0.018(3) -0.002(2) 0.001(2) 0.001(2)
N3 0.019(3) 0.025(3) 0.019(3) -0.004(2) 0.002(2) -0.001(2)
N4 0.018(3) 0.026(3) 0.017(3) 0.006(2) 0.004(2) 0.004(2)
N5 0.012(2) 0.025(3) 0.018(3) 0.004(2) 0.0011(19) 0.004(2)
N6 0.018(3) 0.026(3) 0.025(3) 0.001(2) 0.003(2) 0.006(2)
N7 0.016(3) 0.032(3) 0.017(3) 0.000(2) -0.003(2) -0.005(2)
N8 0.019(3) 0.024(3) 0.017(3) 0.003(2) 0.001(2) -0.001(2)
N9 0.027(3) 0.023(3) 0.017(3) 0.002(2) 0.001(2) -0.003(2)
O1 0.014(2) 0.019(2) 0.021(2) -0.0041(16) 0.0001(16) -0.0019(16)
O2 0.021(2) 0.021(2) 0.019(2) 0.0000(17) 0.0060(17) 0.0045(17)
O3 0.024(2) 0.015(2) 0.015(2) 0.0033(16) 0.0000(17) -0.0005(17)
S1 0.0176(7) 0.0208(8) 0.0192(8) -0.0029(6) 0.0021(6) -0.0009(6)
S2 0.0180(7) 0.0208(8) 0.0179(7) 0.0027(6) 0.0033(6) 0.0035(6)
S3 0.0179(8) 0.0215(8) 0.0202(8) 0.0027(6) -0.0012(6) -0.0019(6)

loop_
_atom_type_symbol
_atom_type_description
_atom_type_scat_dispersion_real
_atom_type_scat_dispersion_imag
_atom_type_scat_source
C C 0.0033 0.0016 'International Tables Vol C Tables 4.2.6.8 and 6.1.1.4'
H H 0.0000 0.0000 'International Tables Vol C Tables 4.2.6.8 and 6.1.1.4'
N N 0.0061 0.0033 'International Tables Vol C Tables 4.2.6.8 and 6.1.1.4'
O O 0.0106 0.0060 'International Tables Vol C Tables 4.2.6.8 and 6.1.1.4'
S S 0.1246 0.1234 'International Tables Vol C Tables 4.2.6.8 and 6.1.1.4'
Co Co 0.3494 0.9721 'International Tables Vol C Tables 4.2.6.8 and 6.1.1.4'

loop_
_geom_angle_atom_site_label_1
_geom_angle_atom_site_label_2
_geom_angle_atom_site_label_3
_geom_angle
N1 C1 C2 113.5(5)
N1 C1 C3 112.1(5)
C2 C1 C3 113.7(5)
N1 C1 H1 105.5
C2 C1 H1 105.5
C3 C1 H1 105.5
C1 C2 H2A 109.5
C1 C2 H2B 109.5
H2A C2 H2B 109.5
C1 C2 H2C 109.5
H2A C2 H2C 109.5
H2B C2 H2C 109.5
C1 C3 H3A 109.5
C1 C3 H3B 109.5
H3A C3 H3B 109.5
C1 C3 H3C 109.5
H3A C3 H3C 109.5
H3B C3 H3C 109.5
N1 C4 C5 111.8(5)
N1 C4 C6 111.5(5)
C5 C4 C6 112.4(5)
N1 C4 H4 106.9
C5 C4 H4 106.9
C6 C4 H4 106.9
C4 C5 H5A 109.5
C4 C5 H5B 109.5
H5A C5 H5B 109.5
C4 C5 H5C 109.5
H5A C5 H5C 109.5
H5B C5 H5C 109.5
C4 C6 H6A 109.5
C4 C6 H6B 109.5
H6A C6 H6B 109.5
C4 C6 H6C 109.5
H6A C6 H6C 109.5
H6B C6 H6C 109.5
N2 C7 N1 116.7(5)
N2 C7 S1 127.6(4)
N1 C7 S1 115.6(4)
O1 C8 N2 128.5(5)
O1 C8 N3 115.2(5)
N2 C8 N3 116.2(5)
N3 C9 C11 112.1(5)
N3 C9 C10 110.5(5)
C11 C9 C10 111.8(5)
N3 C9 H9 107.4
C11 C9 H9 107.4
C10 C9 H9 107.4
C9 C10 H10A 109.5
C9 C10 H10B 109.5
H10A C10 H10B 109.5
C9 C10 H10C 109.5
H10A C10 H10C 109.5
H10B C10 H10C 109.5
C9 C11 H11A 109.5
C9 C11 H11B 109.5
H11A C11 H11B 109.5
C9 C11 H11C 109.5
H11A C11 H11C 109.5
H11B C11 H11C 109.5
N3 C12 C13 112.6(5)
N3 C12 C14 113.0(5)
C13 C12 C14 112.1(5)
N3 C12 H12 106.2
C13 C12 H12 106.2
C14 C12 H12 106.2
C12 C13 H13A 109.5
C12 C13 H13B 109.5
H13A C13 H13B 109.5
C12 C13 H13C 109.5
H13A C13 H13C 109.5
H13B C13 H13C 109.5
C12 C14 H14A 109.5
C12 C14 H14B 109.5
H14A C14 H14B 109.5
C12 C14 H14C 109.5
H14A C14 H14C 109.5
H14B C14 H14C 109.5
N4 C15 C16 110.8(5)
N4 C15 C17 113.1(5)
C16 C15 C17 111.0(5)
N4 C15 H15 107.2
C16 C15 H15 107.2
C17 C15 H15 107.2
C15 C16 H16A 109.5
C15 C16 H16B 109.5
H16A C16 H16B 109.5
C15 C16 H16C 109.5
H16A C16 H16C 109.5
H16B C16 H16C 109.5
C15 C17 H17A 109.5
C15 C17 H17B 109.5
H17A C17 H17B 109.5
C15 C17 H17C 109.5
H17A C17 H17C 109.5
H17B C17 H17C 109.5
N4 C18 C19 113.6(5)
N4 C18 C20 111.9(5)
C19 C18 C20 113.3(5)
N4 C18 H18 105.8
C19 C18 H18 105.8
C20 C18 H18 105.8
C18 C19 H19A 109.5
C18 C19 H19B 109.5
H19A C19 H19B 109.5
C18 C19 H19C 109.5
H19A C19 H19C 109.5
H19B C19 H19C 109.5
C18 C20 H20A 109.5
C18 C20 H20B 109.5
H20A C20 H20B 109.5
C18 C20 H20C 109.5
H20A C20 H20C 109.5
H20B C20 H20C 109.5
N5 C21 N4 115.9(5)
N5 C21 S2 127.8(4)
N4 C21 S2 116.2(4)
O2 C22 N5 128.0(5)
O2 C22 N6 116.2(5)
N5 C22 N6 115.6(5)
N6 C23 C25 110.6(5)
N6 C23 C24 112.3(5)
C25 C23 C24 111.8(5)
N6 C23 H23 107.2
C25 C23 H23 107.2
C24 C23 H23 107.2
C23 C24 H24A 109.5
C23 C24 H24B 109.5
H24A C24 H24B 109.5
C23 C24 H24C 109.5
H24A C24 H24C 109.5
H24B C24 H24C 109.5
C23 C25 H25A 109.5
C23 C25 H25B 109.5
H25A C25 H25B 109.5
C23 C25 H25C 109.5
H25A C25 H25C 109.5
H25B C25 H25C 109.5
N6 C26 C28 111.7(5)
N6 C26 C27 114.2(5)
C28 C26 C27 111.1(5)
N6 C26 H26 106.4
C28 C26 H26 106.4
C27 C26 H26 106.4
C26 C27 H27A 109.5
C26 C27 H27B 109.5
H27A C27 H27B 109.5
C26 C27 H27C 109.5
H27A C27 H27C 109.5
H27B C27 H27C 109.5
C26 C28 H28A 109.5
C26 C28 H28B 109.5
H28A C28 H28B 109.5
C26 C28 H28C 109.5
H28A C28 H28C 109.5
H28B C28 H28C 109.5
N7 C29 C30 111.8(5)
N7 C29 C31 111.6(5)
C30 C29 C31 112.6(5)
N7 C29 H29 106.8
C30 C29 H29 106.8
C31 C29 H29 106.8
C29 C30 H30A 109.5
C29 C30 H30B 109.5
H30A C30 H30B 109.5
C29 C30 H30C 109.5
H30A C30 H30C 109.5
H30B C30 H30C 109.5
C29 C31 H31A 109.5
C29 C31 H31B 109.5
H31A C31 H31B 109.5
C29 C31 H31C 109.5
H31A C31 H31C 109.5
H31B C31 H31C 109.5
N7 C32 C33 113.8(5)
N7 C32 C34 111.9(5)
C33 C32 C34 113.8(5)
N7 C32 H32 105.5
C33 C32 H32 105.5
C34 C32 H32 105.5
C32 C33 H33A 109.5
C32 C33 H33B 109.5
H33A C33 H33B 109.5
C32 C33 H33C 109.5
H33A C33 H33C 109.5
H33B C33 H33C 109.5
C32 C34 H34A 109.5
C32 C34 H34B 109.5
H34A C34 H34B 109.5
C32 C34 H34C 109.5
H34A C34 H34C 109.5
H34B C34 H34C 109.5
N8 C35 N7 117.2(5)
N8 C35 S3 127.5(4)
N7 C35 S3 115.2(4)
O3 C36 N8 127.4(5)
O3 C36 N9 116.6(5)
N8 C36 N9 115.8(5)
N9 C37 C38 112.2(5)
N9 C37 C39 111.4(5)
C38 C37 C39 111.7(5)
N9 C37 H37 107.1
C38 C37 H37 107.1
C39 C37 H37 107.1
C37 C38 H38A 109.5
C37 C38 H38B 109.5
H38A C38 H38B 109.5
C37 C38 H38C 109.5
H38A C38 H38C 109.5
H38B C38 H38C 109.5
C37 C39 H39A 109.5
C37 C39 H39B 109.5
H39A C39 H39B 109.5
C37 C39 H39C 109.5
H39A C39 H39C 109.5
H39B C39 H39C 109.5
N9 C40 C42 112.8(5)
N9 C40 C41 111.7(5)
C42 C40 C41 112.9(5)
N9 C40 H40 106.3
C42 C40 H40 106.3
C41 C40 H40 106.3
C40 C41 H41A 109.5
C40 C41 H41B 109.5
H41A C41 H41B 109.5
C40 C41 H41C 109.5
H41A C41 H41C 109.5
H41B C41 H41C 109.5
C40 C42 H42A 109.5
C40 C42 H42B 109.5
H42A C42 H42B 109.5
C40 C42 H42C 109.5
H42A C42 H42C 109.5
H42B C42 H42C 109.5
O1 Co1 O3 86.35(16)
O1 Co1 O2 86.62(16)
O3 Co1 O2 85.29(16)
O1 Co1 S3 178.73(12)
O3 Co1 S3 92.85(12)
O2 Co1 S3 92.33(12)
O1 Co1 S2 91.66(12)
O3 Co1 S2 177.75(12)
O2 Co1 S2 93.55(12)
S3 Co1 S2 89.12(6)
O1 Co1 S1 93.11(12)
O3 Co1 S1 92.06(12)
O2 Co1 S1 177.35(12)
S3 Co1 S1 87.91(6)
S2 Co1 S1 89.09(6)
C7 N1 C4 123.1(5)
C7 N1 C1 121.5(5)
C4 N1 C1 115.4(5)
C7 N2 C8 123.6(5)
C8 N3 C12 120.7(5)
C8 N3 C9 121.8(5)
C12 N3 C9 117.6(4)
C21 N4 C15 121.3(5)
C21 N4 C18 122.2(5)
C15 N4 C18 116.3(4)
C21 N5 C22 124.6(5)
C22 N6 C23 121.5(5)
C22 N6 C26 121.1(5)
C23 N6 C26 117.2(5)
C35 N7 C32 122.0(5)
C35 N7 C29 122.1(5)
C32 N7 C29 115.8(4)
C35 N8 C36 123.7(5)
C36 N9 C37 121.9(5)
C36 N9 C40 120.7(5)
C37 N9 C40 117.0(5)
C8 O1 Co1 126.5(3)
C22 O2 Co1 128.0(4)
C36 O3 Co1 125.9(4)
C7 S1 Co1 107.5(2)
C21 S2 Co1 108.1(2)
C35 S3 Co1 108.2(2)
N10 C45 C44 179.4
C47 C46 H46A 109.5
C47 C46 H46B 109.5
H46A C46 H46B 109.5
C47 C46 H46C 109.5
H46A C46 H46C 109.5
H46B C46 H46C 109.5
N11 C47 C46 179.4

loop_
_geom_bond_atom_site_label_1
_geom_bond_atom_site_label_2
_geom_bond_distance
C1 N1 1.488(7)
C1 C2 1.518(8)
C1 C3 1.534(8)
C1 H1 1.0000
C2 H2A 0.9800
C2 H2B 0.9800
C2 H2C 0.9800
C3 H3A 0.9800
C3 H3B 0.9800
C3 H3C 0.9800
C4 N1 1.481(7)
C4 C5 1.533(9)
C4 C6 1.536(9)
C4 H4 1.0000
C5 H5A 0.9800
C5 H5B 0.9800
C5 H5C 0.9800
C6 H6A 0.9800
C6 H6B 0.9800
C6 H6C 0.9800
C7 N2 1.316(7)
C7 N1 1.352(7)
C7 S1 1.763(6)
C8 O1 1.274(6)
C8 N2 1.342(7)
C8 N3 1.364(7)
C9 N3 1.482(7)
C9 C11 1.507(8)
C9 C10 1.531(8)
C9 H9 1.0000
C10 H10A 0.9800
C10 H10B 0.9800
C10 H10C 0.9800
C11 H11A 0.9800
C11 H11B 0.9800
C11 H11C 0.9800
C12 N3 1.462(7)
C12 C13 1.524(8)
C12 C14 1.539(8)
C12 H12 1.0000
C13 H13A 0.9800
C13 H13B 0.9800
C13 H13C 0.9800
C14 H14A 0.9800
C14 H14B 0.9800
C14 H14C 0.9800
C15 N4 1.479(7)
C15 C16 1.520(8)
C15 C17 1.529(8)
C15 H15 1.0000
C16 H16A 0.9800
C16 H16B 0.9800
C16 H16C 0.9800
C17 H17A 0.9800
C17 H17B 0.9800
C17 H17C 0.9800
C18 N4 1.482(7)
C18 C19 1.524(8)
C18 C20 1.536(8)
C18 H18 1.0000
C19 H19A 0.9800
C19 H19B 0.9800
C19 H19C 0.9800
C20 H20A 0.9800
C20 H20B 0.9800
C20 H20C 0.9800
C21 N5 1.316(7)
C21 N4 1.354(7)
C21 S2 1.755(6)
C22 O2 1.270(6)
C22 N5 1.356(7)
C22 N6 1.362(7)
C23 N6 1.479(7)
C23 C25 1.508(8)
C23 C24 1.538(8)
C23 H23 1.0000
C24 H24A 0.9800
C24 H24B 0.9800
C24 H24C 0.9800
C25 H25A 0.9800
C25 H25B 0.9800
C25 H25C 0.9800
C26 N6 1.484(7)
C26 C28 1.516(9)
C26 C27 1.516(8)
C26 H26 1.0000
C27 H27A 0.9800
C27 H27B 0.9800
C27 H27C 0.9800
C28 H28A 0.9800
C28 H28B 0.9800
C28 H28C 0.9800
C29 N7 1.483(7)
C29 C30 1.516(8)
C29 C31 1.527(8)
C29 H29 1.0000
C30 H30A 0.9800
C30 H30B 0.9800
C30 H30C 0.9800
C31 H31A 0.9800
C31 H31B 0.9800
C31 H31C 0.9800
C32 N7 1.482(7)
C32 C33 1.515(8)
C32 C34 1.516(8)
C32 H32 1.0000
C33 H33A 0.9800
C33 H33B 0.9800
C33 H33C 0.9800
C34 H34A 0.9800
C34 H34B 0.9800
C34 H34C 0.9800
C35 N8 1.319(7)
C35 N7 1.354(7)
C35 S3 1.770(6)
C36 O3 1.275(6)
C36 N8 1.352(7)
C36 N9 1.354(7)
C37 N9 1.479(7)
C37 C38 1.517(9)
C37 C39 1.518(8)
C37 H37 1.0000
C38 H38A 0.9800
C38 H38B 0.9800
C38 H38C 0.9800
C39 H39A 0.9800
C39 H39B 0.9800
C39 H39C 0.9800
C40 N9 1.494(7)
C40 C42 1.529(8)
C40 C41 1.539(8)
C40 H40 1.0000
C41 H41A 0.9800
C41 H41B 0.9800
C41 H41C 0.9800
C42 H42A 0.9800
C42 H42B 0.9800
C42 H42C 0.9800
Co1 O1 1.932(4)
Co1 O3 1.932(4)
Co1 O2 1.935(4)
Co1 S3 2.1920(16)
Co1 S2 2.1987(16)
Co1 S1 2.2008(16)
C44 C45 1.4465
C44 H44A 0.9800
C44 H44B 0.9800
C44 H44C 0.9800
C45 N10 1.1339
C46 C47 1.4465
C46 H46A 0.9800
C46 H46B 0.9800
C46 H46C 0.9800
C47 N11 1.1339

loop_
_geom_torsion_atom_site_label_1
_geom_torsion_atom_site_label_2
_geom_torsion_atom_site_label_3
_geom_torsion_atom_site_label_4
_geom_torsion
N2 C7 N1 C4 -176.8(5)
S1 C7 N1 C4 7.3(7)
N2 C7 N1 C1 4.5(8)
S1 C7 N1 C1 -171.5(4)
C5 C4 N1 C7 120.2(6)
C6 C4 N1 C7 -113.0(6)
C5 C4 N1 C1 -61.0(7)
C6 C4 N1 C1 65.8(7)
C2 C1 N1 C7 -65.8(7)
C3 C1 N1 C7 64.7(7)
C2 C1 N1 C4 115.3(6)
C3 C1 N1 C4 -114.1(6)
N1 C7 N2 C8 161.2(5)
S1 C7 N2 C8 -23.4(8)
O1 C8 N2 C7 -4.7(9)
N3 C8 N2 C7 180.0(5)
O1 C8 N3 C12 -1.6(7)
N2 C8 N3 C12 174.4(5)
O1 C8 N3 C9 179.3(5)
N2 C8 N3 C9 -4.8(8)
C13 C12 N3 C8 -64.6(7)
C14 C12 N3 C8 63.6(7)
C13 C12 N3 C9 114.6(6)
C14 C12 N3 C9 -117.2(5)
C11 C9 N3 C8 -114.7(6)
C10 C9 N3 C8 119.8(6)
C11 C9 N3 C12 66.1(7)
C10 C9 N3 C12 -59.4(7)
N5 C21 N4 C15 177.0(5)
S2 C21 N4 C15 -0.3(7)
N5 C21 N4 C18 -8.3(8)
S2 C21 N4 C18 174.4(4)
C16 C15 N4 C21 104.7(6)
C17 C15 N4 C21 -129.9(6)
C16 C15 N4 C18 -70.3(7)
C17 C15 N4 C18 55.1(7)
C19 C18 N4 C21 -56.5(7)
C20 C18 N4 C21 73.3(7)
C19 C18 N4 C15 118.5(6)
C20 C18 N4 C15 -111.7(6)
N4 C21 N5 C22 163.8(5)
S2 C21 N5 C22 -19.3(8)
O2 C22 N5 C21 -5.9(9)
N6 C22 N5 C21 178.6(5)
O2 C22 N6 C23 178.3(5)
N5 C22 N6 C23 -5.7(7)
O2 C22 N6 C26 2.7(8)
N5 C22 N6 C26 178.7(5)
C25 C23 N6 C22 -110.4(6)
C24 C23 N6 C22 123.8(6)
C25 C23 N6 C26 65.4(7)
C24 C23 N6 C26 -60.4(7)
C28 C26 N6 C22 -65.8(7)
C27 C26 N6 C22 61.3(7)
C28 C26 N6 C23 118.4(6)
C27 C26 N6 C23 -114.5(6)
N8 C35 N7 C32 -16.0(8)
S3 C35 N7 C32 165.7(4)
N8 C35 N7 C29 168.6(5)
S3 C35 N7 C29 -9.7(7)
C33 C32 N7 C35 74.7(7)
C34 C32 N7 C35 -56.0(7)
C33 C32 N7 C29 -109.6(6)
C34 C32 N7 C29 119.7(6)
C30 C29 N7 C35 -125.0(6)
C31 C29 N7 C35 107.8(6)
C30 C29 N7 C32 59.3(7)
C31 C29 N7 C32 -67.9(6)
N7 C35 N8 C36 165.1(5)
S3 C35 N8 C36 -16.8(8)
O3 C36 N8 C35 -13.5(9)
N9 C36 N8 C35 171.6(5)
O3 C36 N9 C37 180.0(5)
N8 C36 N9 C37 -4.6(8)
O3 C36 N9 C40 -7.7(8)
N8 C36 N9 C40 167.7(5)
C38 C37 N9 C36 103.9(6)
C39 C37 N9 C36 -130.0(6)
C38 C37 N9 C40 -68.6(7)
C39 C37 N9 C40 57.4(7)
C42 C40 N9 C36 70.9(7)
C41 C40 N9 C36 -57.4(7)
C42 C40 N9 C37 -116.5(6)
C41 C40 N9 C37 115.2(6)
N2 C8 O1 Co1 40.9(8)
N3 C8 O1 Co1 -143.8(4)
O3 Co1 O1 C8 -128.5(4)
O2 Co1 O1 C8 146.0(4)
S3 Co1 O1 C8 -180(100)
S2 Co1 O1 C8 52.6(4)
S1 Co1 O1 C8 -36.6(4)
N5 C22 O2 Co1 37.1(8)
N6 C22 O2 Co1 -147.4(4)
O1 Co1 O2 C22 -123.8(4)
O3 Co1 O2 C22 149.5(5)
S3 Co1 O2 C22 56.9(4)
S2 Co1 O2 C22 -32.4(4)
S1 Co1 O2 C22 152(2)
N8 C36 O3 Co1 47.7(8)
N9 C36 O3 Co1 -137.4(4)
O1 Co1 O3 C36 142.0(4)
O2 Co1 O3 C36 -131.1(4)
S3 Co1 O3 C36 -39.0(4)
S2 Co1 O3 C36 170(3)
S1 Co1 O3 C36 49.0(4)
N2 C7 S1 Co1 13.8(6)
N1 C7 S1 Co1 -170.8(4)
O1 Co1 S1 C7 10.4(2)
O3 Co1 S1 C7 96.9(2)
O2 Co1 S1 C7 94(3)
S3 Co1 S1 C7 -170.4(2)
S2 Co1 S1 C7 -81.2(2)
N5 C21 S2 Co1 12.1(6)
N4 C21 S2 Co1 -171.0(4)
O1 Co1 S2 C21 95.3(2)
O3 Co1 S2 C21 67(3)
O2 Co1 S2 C21 8.6(2)
S3 Co1 S2 C21 -83.72(19)
S1 Co1 S2 C21 -171.64(19)
N8 C35 S3 Co1 11.3(6)
N7 C35 S3 Co1 -170.5(4)
O1 Co1 S3 C35 62(6)
O3 Co1 S3 C35 10.7(2)
O2 Co1 S3 C35 96.1(2)
S2 Co1 S3 C35 -170.4(2)
S1 Co1 S3 C35 -81.2(2)
